data_4066022
loop_
_publ_author_name
'Tomson, Neil C.'
'Arnold, John'
'Bergman, Robert G.'

_publ_section_title
;
 Synthesis, Characterization, and Reactions of Isolable
 (\b-Diketiminato)Nb(III) Imido Complexes.
;
_journal_issue 21
_journal_name_full Organometallics
_journal_page_first 5010
_journal_page_last 5025
_journal_paper_doi 10.1021/om1002528
_journal_volume 29
_journal_year 2010
_chemical_formula_moiety 'C37 H58 N3 Nb O'
_chemical_formula_sum 'C37 H58 N3 Nb O'
_chemical_formula_weight 653.77
_chemical_name_systematic
; 
 ? 
;
_space_group_IT_number 19
_symmetry_cell_setting orthorhombic
_symmetry_space_group_name_Hall 'P 2ac 2ab'
_symmetry_space_group_name_H-M 'P 21 21 21'
_atom_sites_solution_hydrogens geom
_atom_sites_solution_primary direct
_atom_sites_solution_secondary difmap
_audit_creation_method SHELXL-97
_cell_angle_alpha 90.00
_cell_angle_beta 90.00
_cell_angle_gamma 90.00
_cell_formula_units_Z 4
_cell_length_a 10.4856(18)
_cell_length_b 18.636(3)
_cell_length_c 21.082(4)
_cell_measurement_reflns_used 1686
_cell_measurement_temperature 155(2)
_cell_measurement_theta_max 32.788
_cell_measurement_theta_min 4.371
_cell_volume 4119.6(12)
_computing_cell_refinement 'Bruker SAINT v7.07'
_computing_data_collection 'Bruker SMART v5.631'
_computing_data_reduction 'Bruker SAINT v7.07'
_computing_molecular_graphics 'Bruker-AXS XP v.6'
_computing_publication_material 'Bruker-AXS XP v.6'
_computing_structure_refinement 'SHELXL-97 (Sheldrick, 2008)'
_computing_structure_solution 'SHELXS-97 (Sheldrick, 2008)'
_diffrn_ambient_temperature 155(2)
_diffrn_measured_fraction_theta_full 0.998
_diffrn_measured_fraction_theta_max 0.998
_diffrn_measurement_device_type 'Bruker APEX'
_diffrn_measurement_method '\w scans'
_diffrn_radiation_monochromator graphite
_diffrn_radiation_source 'fine-focus sealed tube'
_diffrn_radiation_type MoK\a
_diffrn_radiation_wavelength 0.71073
_diffrn_reflns_av_R_equivalents 0.0580
_diffrn_reflns_av_sigmaI/netI 0.0706
_diffrn_reflns_limit_h_max 10
_diffrn_reflns_limit_h_min -11
_diffrn_reflns_limit_k_max 13
_diffrn_reflns_limit_k_min -19
_diffrn_reflns_limit_l_max 22
_diffrn_reflns_limit_l_min -22
_diffrn_reflns_number 16324
_diffrn_reflns_theta_full 22.03
_diffrn_reflns_theta_max 22.03
_diffrn_reflns_theta_min 1.46
_exptl_absorpt_coefficient_mu 0.319
_exptl_absorpt_correction_T_max 1
_exptl_absorpt_correction_T_min 0.871553
_exptl_absorpt_correction_type empirical
_exptl_absorpt_process_details 'Blessing, 1995'
_exptl_crystal_colour yellow
_exptl_crystal_density_diffrn 1.054
_exptl_crystal_density_method 'not measured'
_exptl_crystal_description block
_exptl_crystal_F_000 1400
_exptl_crystal_size_max 0.15
_exptl_crystal_size_mid 0.15
_exptl_crystal_size_min 0.05
_platon_squeeze_details
;
Squeeze was used to remove highly disordered hydrocarbon chains.  
The co-crystallized solvent was well-separated from the Nb complex, 
and its removal had negligible impact on the bonding within 
the remaining structure. 
;
_refine_diff_density_max 0.320
_refine_diff_density_min -0.336
_refine_diff_density_rms 0.052
_refine_ls_abs_structure_details 'Flack H D (1983), Acta Cryst. A39, 876-881'
_refine_ls_abs_structure_Flack -0.03(4)
_refine_ls_extinction_method none
_refine_ls_goodness_of_fit_ref 0.966
_refine_ls_hydrogen_treatment constr
_refine_ls_matrix_type full
_refine_ls_number_parameters 389
_refine_ls_number_reflns 5052
_refine_ls_number_restraints 0
_refine_ls_restrained_S_all 0.966
_refine_ls_R_factor_all 0.0504
_refine_ls_R_factor_gt 0.0417
_refine_ls_shift/su_max 0.001
_refine_ls_shift/su_mean 0.000
_refine_ls_structure_factor_coef Fsqd
_refine_ls_weighting_details 'calc w=1/[\s^2^(Fo^2^)+(0.0500P)^2^+0.0000P] where P=(Fo^2^+2Fc^2^)/3'
_refine_ls_weighting_scheme calc
_refine_ls_wR_factor_gt 0.0896
_refine_ls_wR_factor_ref 0.0922
_reflns_number_gt 4365
_reflns_number_total 5052
_reflns_threshold_expression >2sigma(I)
_cod_data_source_file om1002528_si_001.cif
_cod_data_source_block (mad)(thf)Nb(NtBu)(NAr)
_cod_original_sg_symbol_H-M 'P 2(1) 2(1) 2(1)'
_cod_database_code 4066022

loop_
_symmetry_equiv_pos_as_xyz
'x, y, z'
'-x+1/2, -y, z+1/2'
'-x, y+1/2, -z+1/2'
'x+1/2, -y+1/2, -z'

loop_
_atom_site_label
_atom_site_type_symbol
_atom_site_fract_x
_atom_site_fract_y
_atom_site_fract_z
_atom_site_U_iso_or_equiv
_atom_site_adp_type
_atom_site_occupancy
_atom_site_symmetry_multiplicity
_atom_site_calc_flag
_atom_site_refinement_flags
_atom_site_disorder_assembly
_atom_site_disorder_group
Nb1 Nb 0.79805(4) 0.92304(2) 0.223774(18) 0.02867(14) Uani 1 1 d . . .
O1 O 0.8668(3) 0.80821(17) 0.22655(17) 0.0405(8) Uani 1 1 d . A .
N1 N 0.7249(3) 0.9300(2) 0.30006(16) 0.0391(10) Uani 1 1 d . . .
N2 N 0.9581(3) 0.9605(2) 0.21551(18) 0.0325(10) Uani 1 1 d . . .
N3 N 0.6663(3) 0.8816(2) 0.14252(17) 0.0223(9) Uani 1 1 d . . .
C1 C 0.6865(5) 0.9454(3) 0.3655(2) 0.0506(15) Uani 1 1 d . . .
C2 C 0.7800(6) 0.9133(5) 0.4109(2) 0.090(2) Uani 1 1 d . . .
H2A H 0.8646 0.9339 0.4033 0.135 Uiso 1 1 calc R . .
H2B H 0.7833 0.8612 0.4046 0.135 Uiso 1 1 calc R . .
H2C H 0.7533 0.9238 0.4545 0.135 Uiso 1 1 calc R . .
C3 C 0.6818(10) 1.0257(4) 0.3751(3) 0.118(3) Uani 1 1 d . . .
H3A H 0.7670 1.0460 0.3686 0.177 Uiso 1 1 calc R . .
H3B H 0.6530 1.0362 0.4183 0.177 Uiso 1 1 calc R . .
H3C H 0.6222 1.0469 0.3446 0.177 Uiso 1 1 calc R . .
C4 C 0.5552(6) 0.9151(7) 0.3762(3) 0.127(4) Uani 1 1 d . . .
H4A H 0.4954 0.9368 0.3460 0.191 Uiso 1 1 calc R . .
H4B H 0.5276 0.9259 0.4196 0.191 Uiso 1 1 calc R . .
H4C H 0.5570 0.8630 0.3699 0.191 Uiso 1 1 calc R . .
C5 C 1.0783(4) 0.9918(3) 0.2127(2) 0.0329(13) Uani 1 1 d . . .
C6 C 1.1486(5) 1.0064(3) 0.2681(3) 0.0403(14) Uani 1 1 d . . .
C7 C 1.2701(5) 1.0350(3) 0.2619(3) 0.0544(17) Uani 1 1 d . . .
H7A H 1.3182 1.0452 0.2991 0.065 Uiso 1 1 calc R . .
C8 C 1.3226(5) 1.0490(3) 0.2037(3) 0.0590(17) Uani 1 1 d . . .
H8A H 1.4063 1.0682 0.2008 0.071 Uiso 1 1 calc R . .
C9 C 1.2545(5) 1.0353(3) 0.1501(3) 0.0451(15) Uani 1 1 d . . .
H9A H 1.2912 1.0464 0.1100 0.054 Uiso 1 1 calc R . .
C10 C 1.1332(5) 1.0056(3) 0.1521(2) 0.0333(13) Uani 1 1 d . . .
C11 C 1.0894(6) 0.9944(4) 0.3319(2) 0.062(2) Uani 1 1 d . . .
H11A H 1.0126 0.9632 0.3267 0.074 Uiso 1 1 calc R . .
C12 C 1.0467(8) 1.0682(5) 0.3587(4) 0.129(4) Uani 1 1 d . . .
H12A H 1.0085 1.0614 0.4007 0.193 Uiso 1 1 calc R . .
H12B H 0.9837 1.0897 0.3301 0.193 Uiso 1 1 calc R . .
H12C H 1.1208 1.1000 0.3622 0.193 Uiso 1 1 calc R . .
C13 C 1.1753(8) 0.9613(7) 0.3781(3) 0.170(6) Uani 1 1 d . . .
H13A H 1.2041 0.9147 0.3621 0.255 Uiso 1 1 calc R . .
H13B H 1.1301 0.9545 0.4184 0.255 Uiso 1 1 calc R . .
H13C H 1.2492 0.9926 0.3849 0.255 Uiso 1 1 calc R . .
C14 C 1.0584(5) 0.9920(3) 0.0932(2) 0.0448(15) Uani 1 1 d . . .
H14A H 0.9924 0.9555 0.1046 0.054 Uiso 1 1 calc R . .
C15 C 0.9866(7) 1.0581(4) 0.0721(3) 0.090(3) Uani 1 1 d . . .
H15A H 0.9378 1.0774 0.1079 0.134 Uiso 1 1 calc R . .
H15B H 0.9281 1.0454 0.0376 0.134 Uiso 1 1 calc R . .
H15C H 1.0472 1.0944 0.0572 0.134 Uiso 1 1 calc R . .
C16 C 1.1341(7) 0.9604(4) 0.0394(3) 0.083(2) Uani 1 1 d . . .
H16A H 1.1807 0.9181 0.0544 0.125 Uiso 1 1 calc R . .
H16B H 1.1948 0.9962 0.0236 0.125 Uiso 1 1 calc R . .
H16C H 1.0761 0.9464 0.0051 0.125 Uiso 1 1 calc R . .
C17 C 0.7332(6) 1.0948(3) 0.2010(3) 0.0613(18) Uani 1 1 d . . .
H17A H 0.6859 1.1278 0.1735 0.092 Uiso 1 1 calc R . .
H17B H 0.8243 1.1064 0.1993 0.092 Uiso 1 1 calc R . .
H17C H 0.7026 1.0995 0.2447 0.092 Uiso 1 1 calc R . .
C18 C 0.7128(5) 1.0181(3) 0.1783(2) 0.0409(13) Uani 1 1 d . . .
C19 C 0.6416(5) 1.0059(3) 0.1262(2) 0.0388(13) Uani 1 1 d . . .
H19A H 0.6092 1.0446 0.1017 0.047 Uiso 1 1 calc R . .
C20 C 0.6159(4) 0.9321(3) 0.1086(2) 0.0308(12) Uani 1 1 d . . .
C21 C 0.5343(5) 0.9189(4) 0.0513(2) 0.0528(15) Uani 1 1 d . . .
H21A H 0.5243 0.8671 0.0449 0.079 Uiso 1 1 calc R . .
H21B H 0.5751 0.9401 0.0139 0.079 Uiso 1 1 calc R . .
H21C H 0.4504 0.9409 0.0576 0.079 Uiso 1 1 calc R . .
C22 C 0.6387(4) 0.8076(3) 0.1295(2) 0.0247(11) Uani 1 1 d . . .
C23 C 0.5375(4) 0.7746(3) 0.1634(2) 0.0342(13) Uani 1 1 d . . .
C24 C 0.5185(5) 0.7014(3) 0.1540(2) 0.0387(14) Uani 1 1 d . . .
H24A H 0.4523 0.6774 0.1763 0.046 Uiso 1 1 calc R . .
C25 C 0.5947(5) 0.6632(3) 0.1124(2) 0.0388(14) Uani 1 1 d . . .
H25A H 0.5802 0.6133 0.1063 0.047 Uiso 1 1 calc R . .
C26 C 0.6891(5) 0.6961(3) 0.0806(2) 0.0408(13) Uani 1 1 d . . .
H26A H 0.7397 0.6688 0.0521 0.049 Uiso 1 1 calc R . .
C27 C 0.7157(5) 0.7694(3) 0.0880(2) 0.0355(12) Uani 1 1 d . . .
C28 C 0.4549(5) 0.8161(3) 0.2089(3) 0.0537(17) Uani 1 1 d . . .
H28A H 0.5039 0.8594 0.2226 0.064 Uiso 1 1 calc R . .
C29 C 0.4181(6) 0.7759(4) 0.2670(3) 0.080(2) Uani 1 1 d . . .
H29A H 0.3649 0.8065 0.2940 0.119 Uiso 1 1 calc R . .
H29B H 0.4951 0.7618 0.2903 0.119 Uiso 1 1 calc R . .
H29C H 0.3701 0.7329 0.2550 0.119 Uiso 1 1 calc R . .
C30 C 0.3340(7) 0.8420(5) 0.1759(4) 0.106(3) Uani 1 1 d . . .
H30A H 0.2813 0.8688 0.2061 0.159 Uiso 1 1 calc R . .
H30B H 0.2860 0.8005 0.1600 0.159 Uiso 1 1 calc R . .
H30C H 0.3570 0.8732 0.1403 0.159 Uiso 1 1 calc R . .
C31 C 0.8215(5) 0.8040(3) 0.0504(3) 0.0555(17) Uani 1 1 d . . .
H31A H 0.8291 0.8551 0.0645 0.067 Uiso 1 1 calc R . .
C32 C 0.7908(8) 0.8038(5) -0.0206(3) 0.132(4) Uani 1 1 d . . .
H32A H 0.7106 0.8296 -0.0279 0.198 Uiso 1 1 calc R . .
H32B H 0.7822 0.7542 -0.0354 0.198 Uiso 1 1 calc R . .
H32C H 0.8598 0.8275 -0.0438 0.198 Uiso 1 1 calc R . .
C33 C 0.9481(6) 0.7685(4) 0.0597(3) 0.076(2) Uani 1 1 d . . .
H33A H 0.9693 0.7680 0.1050 0.114 Uiso 1 1 calc R . .
H33B H 1.0137 0.7952 0.0364 0.114 Uiso 1 1 calc R . .
H33C H 0.9442 0.7192 0.0438 0.114 Uiso 1 1 calc R . .
C34 C 0.8006(6) 0.7503(3) 0.2582(3) 0.0588(15) Uani 1 1 d . A .
H34A H 0.7659 0.7161 0.2266 0.071 Uiso 1 1 calc R . .
H34B H 0.7289 0.7694 0.2837 0.071 Uiso 1 1 calc R . .
C35 C 0.8956(7) 0.7136(4) 0.3003(4) 0.090(2) Uani 1 1 d . . .
H35A H 0.8794 0.6613 0.3033 0.108 Uiso 0.60(3) 1 calc PR A 1
H35B H 0.8972 0.7347 0.3434 0.108 Uiso 0.60(3) 1 calc PR A 1
H35C H 0.9182 0.6675 0.2845 0.108 Uiso 0.40(3) 1 d PR A 2
H35D H 0.8602 0.7087 0.3432 0.108 Uiso 0.40(3) 1 d PR A 2
C36 C 1.0232(14) 0.7306(9) 0.2618(14) 0.094(9) Uani 0.60(3) 1 d P A 1
H36A H 1.0981 0.7307 0.2904 0.112 Uiso 0.60(3) 1 calc PR A 1
H36B H 1.0371 0.6947 0.2279 0.112 Uiso 0.60(3) 1 calc PR A 1
C36A C 1.0026(16) 0.7634(17) 0.3030(11) 0.069(8) Uani 0.40(3) 1 d P A 2
H36C H 1.0836 0.7377 0.3114 0.083 Uiso 0.40(3) 1 calc PR A 2
H36D H 0.9894 0.8000 0.3363 0.083 Uiso 0.40(3) 1 calc PR A 2
C37 C 1.0031(6) 0.7976(4) 0.2366(4) 0.086(2) Uani 1 1 d . . .
H37A H 1.0491 0.8021 0.1957 0.103 Uiso 0.60(3) 1 calc PR A 1
H37B H 1.0362 0.8347 0.2659 0.103 Uiso 0.60(3) 1 calc PR A 1
H37C H 1.0478 0.8459 0.2387 0.103 Uiso 0.40(3) 1 d PR A 2
H37D H 1.0419 0.7708 0.2037 0.103 Uiso 0.40(3) 1 d PR A 2

loop_
_atom_site_aniso_label
_atom_site_aniso_U_11
_atom_site_aniso_U_22
_atom_site_aniso_U_33
_atom_site_aniso_U_23
_atom_site_aniso_U_13
_atom_site_aniso_U_12
Nb1 0.0284(2) 0.0302(2) 0.0275(2) -0.0047(2) -0.0008(2) -0.0015(2)
O1 0.0348(18) 0.035(2) 0.052(2) 0.005(2) -0.010(2) 0.0023(16)
N1 0.036(2) 0.044(3) 0.037(2) -0.006(2) 0.0023(18) 0.001(2)
N2 0.035(2) 0.034(2) 0.028(2) 0.000(2) -0.004(2) -0.0073(19)
N3 0.018(2) 0.026(2) 0.023(2) -0.0014(19) 0.0008(16) 0.0012(17)
C1 0.049(4) 0.065(4) 0.038(3) -0.014(3) 0.011(3) 0.005(3)
C2 0.089(5) 0.147(7) 0.035(3) 0.009(4) 0.015(3) 0.032(6)
C3 0.196(10) 0.082(6) 0.075(5) -0.039(5) 0.033(6) 0.019(7)
C4 0.063(4) 0.257(12) 0.062(4) -0.065(7) 0.032(4) -0.051(7)
C5 0.029(3) 0.029(3) 0.040(3) -0.005(3) -0.003(3) 0.007(2)
C6 0.032(3) 0.058(4) 0.031(3) -0.007(3) -0.004(2) -0.004(3)
C7 0.031(4) 0.086(5) 0.046(4) -0.016(3) -0.011(3) -0.004(3)
C8 0.038(4) 0.074(4) 0.065(4) -0.020(3) 0.013(3) -0.019(3)
C9 0.044(4) 0.052(4) 0.040(3) -0.009(3) 0.012(3) -0.003(3)
C10 0.034(3) 0.031(3) 0.035(3) -0.004(3) 0.001(3) -0.003(3)
C11 0.045(4) 0.110(6) 0.030(3) -0.014(4) -0.005(3) -0.022(4)
C12 0.145(7) 0.139(9) 0.101(6) -0.063(7) 0.083(6) -0.060(7)
C13 0.081(6) 0.358(17) 0.071(5) 0.103(8) 0.001(5) -0.023(8)
C14 0.054(4) 0.057(4) 0.023(3) 0.009(3) 0.003(3) -0.006(3)
C15 0.096(6) 0.107(7) 0.065(4) 0.005(5) -0.017(4) 0.028(5)
C16 0.085(5) 0.104(6) 0.061(4) -0.034(4) -0.008(4) 0.014(4)
C17 0.084(5) 0.036(4) 0.064(4) -0.006(3) -0.020(3) -0.003(3)
C18 0.047(3) 0.030(3) 0.046(3) -0.006(3) -0.013(3) -0.003(3)
C19 0.044(3) 0.026(3) 0.047(3) 0.006(3) 0.000(3) 0.010(3)
C20 0.028(3) 0.034(3) 0.031(3) 0.003(3) 0.003(2) -0.005(3)
C21 0.062(3) 0.042(4) 0.054(3) 0.005(4) -0.027(3) 0.009(4)
C22 0.027(3) 0.024(3) 0.023(2) -0.003(2) -0.006(2) -0.004(2)
C23 0.028(3) 0.035(4) 0.039(3) -0.009(3) -0.003(2) -0.007(3)
C24 0.034(3) 0.033(3) 0.049(3) -0.009(3) -0.004(3) -0.009(3)
C25 0.053(4) 0.019(3) 0.045(3) -0.006(3) -0.017(3) -0.004(3)
C26 0.050(3) 0.028(3) 0.045(3) -0.007(3) -0.005(3) 0.012(3)
C27 0.036(3) 0.040(3) 0.030(3) 0.005(2) -0.004(3) 0.007(3)
C28 0.048(3) 0.040(4) 0.072(4) -0.016(3) 0.030(3) -0.016(3)
C29 0.071(4) 0.105(6) 0.063(4) -0.019(5) 0.024(4) -0.011(4)
C30 0.094(6) 0.118(7) 0.104(6) 0.032(6) 0.039(5) 0.058(5)
C31 0.044(4) 0.044(3) 0.078(4) -0.016(3) 0.037(3) 0.007(3)
C32 0.094(6) 0.223(11) 0.079(5) 0.083(6) 0.034(5) 0.016(7)
C33 0.050(4) 0.113(6) 0.065(4) -0.004(4) 0.007(3) -0.009(4)
C34 0.058(4) 0.043(3) 0.075(4) 0.006(3) -0.021(3) 0.001(4)
C35 0.088(5) 0.060(5) 0.122(7) 0.029(5) -0.040(5) -0.014(4)
C36 0.084(10) 0.050(10) 0.15(2) 0.031(10) -0.039(11) 0.017(8)
C36A 0.033(10) 0.12(2) 0.055(12) -0.023(13) -0.011(8) 0.010(11)
C37 0.048(4) 0.104(7) 0.106(7) 0.017(6) 0.002(4) 0.032(4)

loop_
_atom_type_symbol
_atom_type_description
_atom_type_scat_dispersion_real
_atom_type_scat_dispersion_imag
_atom_type_scat_source
C C 0.0033 0.0016 'International Tables Vol C Tables 4.2.6.8 and 6.1.1.4'
H H 0.0000 0.0000 'International Tables Vol C Tables 4.2.6.8 and 6.1.1.4'
N N 0.0061 0.0033 'International Tables Vol C Tables 4.2.6.8 and 6.1.1.4'
O O 0.0106 0.0060 'International Tables Vol C Tables 4.2.6.8 and 6.1.1.4'
Nb Nb -2.0727 0.6215 'International Tables Vol C Tables 4.2.6.8 and 6.1.1.4'

loop_
_geom_angle_atom_site_label_1
_geom_angle_atom_site_label_2
_geom_angle_atom_site_label_3
_geom_angle
N1 Nb1 N2 116.91(18)
N1 Nb1 C18 99.2(2)
N2 Nb1 C18 91.39(19)
N1 Nb1 O1 100.54(17)
N2 Nb1 O1 94.06(15)
C18 Nb1 O1 154.44(15)
N1 Nb1 N3 115.53(15)
N2 Nb1 N3 126.94(14)
C18 Nb1 N3 72.90(16)
O1 Nb1 N3 83.95(13)
C34 O1 C37 107.7(4)
C34 O1 Nb1 124.4(3)
C37 O1 Nb1 116.4(4)
C1 N1 Nb1 168.5(4)
C5 N2 Nb1 176.2(4)
C20 N3 C22 120.7(4)
C20 N3 Nb1 114.0(3)
C22 N3 Nb1 125.3(3)
N1 C1 C2 110.1(4)
N1 C1 C4 108.6(5)
C2 C1 C4 110.7(6)
N1 C1 C3 109.2(5)
C2 C1 C3 109.4(6)
C4 C1 C3 108.7(7)
C1 C2 H2A 109.5
C1 C2 H2B 109.5
H2A C2 H2B 109.5
C1 C2 H2C 109.5
H2A C2 H2C 109.5
H2B C2 H2C 109.5
C1 C3 H3A 109.5
C1 C3 H3B 109.5
H3A C3 H3B 109.5
C1 C3 H3C 109.5
H3A C3 H3C 109.5
H3B C3 H3C 109.5
C1 C4 H4A 109.5
C1 C4 H4B 109.5
H4A C4 H4B 109.5
C1 C4 H4C 109.5
H4A C4 H4C 109.5
H4B C4 H4C 109.5
N2 C5 C6 121.3(5)
N2 C5 C10 118.8(4)
C6 C5 C10 119.8(4)
C7 C6 C5 118.5(5)
C7 C6 C11 121.5(5)
C5 C6 C11 119.9(4)
C8 C7 C6 121.8(5)
C8 C7 H7A 119.1
C6 C7 H7A 119.1
C9 C8 C7 119.9(5)
C9 C8 H8A 120.1
C7 C8 H8A 120.1
C8 C9 C10 122.0(5)
C8 C9 H9A 119.0
C10 C9 H9A 119.0
C9 C10 C5 118.1(5)
C9 C10 C14 121.7(5)
C5 C10 C14 120.2(4)
C13 C11 C6 113.9(5)
C13 C11 C12 107.9(7)
C6 C11 C12 108.3(6)
C13 C11 H11A 108.8
C6 C11 H11A 108.8
C12 C11 H11A 108.8
C11 C12 H12A 109.5
C11 C12 H12B 109.5
H12A C12 H12B 109.5
C11 C12 H12C 109.5
H12A C12 H12C 109.5
H12B C12 H12C 109.5
C11 C13 H13A 109.5
C11 C13 H13B 109.5
H13A C13 H13B 109.5
C11 C13 H13C 109.5
H13A C13 H13C 109.5
H13B C13 H13C 109.5
C10 C14 C16 114.6(5)
C10 C14 C15 111.6(5)
C16 C14 C15 111.1(5)
C10 C14 H14A 106.3
C16 C14 H14A 106.3
C15 C14 H14A 106.3
C14 C15 H15A 109.5
C14 C15 H15B 109.5
H15A C15 H15B 109.5
C14 C15 H15C 109.5
H15A C15 H15C 109.5
H15B C15 H15C 109.5
C14 C16 H16A 109.5
C14 C16 H16B 109.5
H16A C16 H16B 109.5
C14 C16 H16C 109.5
H16A C16 H16C 109.5
H16B C16 H16C 109.5
C18 C17 H17A 109.5
C18 C17 H17B 109.5
H17A C17 H17B 109.5
C18 C17 H17C 109.5
H17A C17 H17C 109.5
H17B C17 H17C 109.5
C19 C18 C17 119.5(5)
C19 C18 Nb1 116.4(4)
C17 C18 Nb1 124.1(3)
C18 C19 C20 118.1(5)
C18 C19 H19A 121.0
C20 C19 H19A 121.0
N3 C20 C19 118.2(4)
N3 C20 C21 123.9(5)
C19 C20 C21 117.9(5)
C20 C21 H21A 109.5
C20 C21 H21B 109.5
H21A C21 H21B 109.5
C20 C21 H21C 109.5
H21A C21 H21C 109.5
H21B C21 H21C 109.5
C27 C22 C23 122.0(4)
C27 C22 N3 119.8(4)
C23 C22 N3 118.1(4)
C24 C23 C22 117.3(4)
C24 C23 C28 120.7(5)
C22 C23 C28 121.9(4)
C25 C24 C23 120.8(5)
C25 C24 H24A 119.6
C23 C24 H24A 119.6
C26 C25 C24 120.4(5)
C26 C25 H25A 119.8
C24 C25 H25A 119.8
C25 C26 C27 122.4(5)
C25 C26 H26A 118.8
C27 C26 H26A 118.8
C22 C27 C26 117.0(5)
C22 C27 C31 122.6(4)
C26 C27 C31 120.3(5)
C29 C28 C23 114.6(5)
C29 C28 C30 108.7(5)
C23 C28 C30 110.4(5)
C29 C28 H28A 107.6
C23 C28 H28A 107.6
C30 C28 H28A 107.6
C28 C29 H29A 109.5
C28 C29 H29B 109.5
H29A C29 H29B 109.5
C28 C29 H29C 109.5
H29A C29 H29C 109.5
H29B C29 H29C 109.5
C28 C30 H30A 109.5
C28 C30 H30B 109.5
H30A C30 H30B 109.5
C28 C30 H30C 109.5
H30A C30 H30C 109.5
H30B C30 H30C 109.5
C33 C31 C27 113.2(5)
C33 C31 C32 108.3(5)
C27 C31 C32 111.0(5)
C33 C31 H31A 108.1
C27 C31 H31A 108.1
C32 C31 H31A 108.1
C31 C32 H32A 109.5
C31 C32 H32B 109.5
H32A C32 H32B 109.5
C31 C32 H32C 109.5
H32A C32 H32C 109.5
H32B C32 H32C 109.5
C31 C33 H33A 109.5
C31 C33 H33B 109.5
H33A C33 H33B 109.5
C31 C33 H33C 109.5
H33A C33 H33C 109.5
H33B C33 H33C 109.5
O1 C34 C35 107.1(5)
O1 C34 H34A 110.3
C35 C34 H34A 110.3
O1 C34 H34B 110.3
C35 C34 H34B 110.3
H34A C34 H34B 108.5
C36A C35 C34 104.1(10)
C36A C35 C36 41.2(7)
C34 C35 C36 99.5(7)
C36A C35 H35A 139.1
C34 C35 H35A 111.9
C36 C35 H35A 111.9
C36A C35 H35B 72.4
C34 C35 H35B 111.9
C36 C35 H35B 111.9
H35A C35 H35B 109.6
C36A C35 H35C 113.4
C34 C35 H35C 111.8
C36 C35 H35C 78.1
H35A C35 H35C 34.7
H35B C35 H35C 132.5
C36A C35 H35D 108.3
C34 C35 H35D 109.7
C36 C35 H35D 143.4
H35A C35 H35D 77.6
H35B C35 H35D 36.7
H35C C35 H35D 109.4
C37 C36 C35 104.5(13)
C37 C36 H36A 110.9
C35 C36 H36A 110.9
C37 C36 H36B 110.9
C35 C36 H36B 110.9
H36A C36 H36B 108.9
C37 C36 H37D 39.0
C35 C36 H37D 130.2
H36A C36 H37D 114.0
H36B C36 H37D 73.6
C35 C36A C37 103.4(13)
C35 C36A H36C 111.1
C37 C36A H36C 111.1
C35 C36A H36D 111.1
C37 C36A H36D 111.1
H36C C36A H36D 109.1
C36 C37 O1 109.2(8)
C36 C37 C36A 43.2(9)
O1 C37 C36A 100.6(8)
C36 C37 H37A 109.8
O1 C37 H37A 109.8
C36A C37 H37A 145.9
C36 C37 H37B 109.8
O1 C37 H37B 109.8
C36A C37 H37B 73.9
H37A C37 H37B 108.3
C36 C37 H37C 135.9
O1 C37 H37C 109.8
C36A C37 H37C 109.3
H37A C37 H37C 74.9
H37B C37 H37C 36.1
C36 C37 H37D 74.8
O1 C37 H37D 112.7
C36A C37 H37D 116.7
H37A C37 H37D 36.7
H37B C37 H37D 132.5
H37C C37 H37D 107.6

loop_
_geom_bond_atom_site_label_1
_geom_bond_atom_site_label_2
_geom_bond_distance
Nb1 N1 1.786(3)
Nb1 N2 1.826(4)
Nb1 C18 2.203(5)
Nb1 O1 2.259(3)
Nb1 N3 2.332(3)
O1 C34 1.446(6)
O1 C37 1.458(6)
N1 C1 1.465(6)
N2 C5 1.390(6)
N3 C20 1.294(6)
N3 C22 1.435(6)
C1 C2 1.495(8)
C1 C4 1.505(8)
C1 C3 1.511(9)
C2 H2A 0.9800
C2 H2B 0.9800
C2 H2C 0.9800
C3 H3A 0.9800
C3 H3B 0.9800
C3 H3C 0.9800
C4 H4A 0.9800
C4 H4B 0.9800
C4 H4C 0.9800
C5 C6 1.409(7)
C5 C10 1.425(7)
C6 C7 1.387(7)
C6 C11 1.497(7)
C7 C8 1.370(7)
C7 H7A 0.9500
C8 C9 1.362(7)
C8 H8A 0.9500
C9 C10 1.388(7)
C9 H9A 0.9500
C10 C14 1.490(7)
C11 C13 1.464(9)
C11 C12 1.552(11)
C11 H11A 1.0000
C12 H12A 0.9800
C12 H12B 0.9800
C12 H12C 0.9800
C13 H13A 0.9800
C13 H13B 0.9800
C13 H13C 0.9800
C14 C16 1.504(8)
C14 C15 1.511(9)
C14 H14A 1.0000
C15 H15A 0.9800
C15 H15B 0.9800
C15 H15C 0.9800
C16 H16A 0.9800
C16 H16B 0.9800
C16 H16C 0.9800
C17 C18 1.523(7)
C17 H17A 0.9800
C17 H17B 0.9800
C17 H17C 0.9800
C18 C19 1.346(7)
C19 C20 1.450(7)
C19 H19A 0.9500
C20 C21 1.502(6)
C21 H21A 0.9800
C21 H21B 0.9800
C21 H21C 0.9800
C22 C27 1.388(6)
C22 C23 1.420(6)
C23 C24 1.393(7)
C23 C28 1.505(7)
C24 C25 1.384(7)
C24 H24A 0.9500
C25 C26 1.344(7)
C25 H25A 0.9500
C26 C27 1.402(7)
C26 H26A 0.9500
C27 C31 1.508(7)
C28 C29 1.486(8)
C28 C30 1.525(9)
C28 H28A 1.0000
C29 H29A 0.9800
C29 H29B 0.9800
C29 H29C 0.9800
C30 H30A 0.9800
C30 H30B 0.9800
C30 H30C 0.9800
C31 C33 1.497(8)
C31 C32 1.530(9)
C31 H31A 1.0000
C32 H32A 0.9800
C32 H32B 0.9800
C32 H32C 0.9800
C33 H33A 0.9800
C33 H33B 0.9800
C33 H33C 0.9800
C34 C35 1.500(8)
C34 H34A 0.9900
C34 H34B 0.9900
C35 C36A 1.46(2)
C35 C36 1.60(2)
C35 H35A 0.9900
C35 H35B 0.9900
C35 H35C 0.9504
C35 H35D 0.9817
C36 C37 1.374(13)
C36 H36A 0.9900
C36 H36B 0.9900
C36 H37D 1.4496
C36A C37 1.54(2)
C36A H36C 0.9900
C36A H36D 0.9900
C37 H37A 0.9900
C37 H37B 0.9900
C37 H37C 1.0159
C37 H37D 0.9460

loop_
_geom_torsion_atom_site_label_1
_geom_torsion_atom_site_label_2
_geom_torsion_atom_site_label_3
_geom_torsion_atom_site_label_4
_geom_torsion
N1 Nb1 O1 C34 34.3(4)
N2 Nb1 O1 C34 152.6(4)
C18 Nb1 O1 C34 -105.6(5)
N3 Nb1 O1 C34 -80.6(3)
N1 Nb1 O1 C37 -104.4(4)
N2 Nb1 O1 C37 13.9(4)
C18 Nb1 O1 C37 115.8(5)
N3 Nb1 O1 C37 140.7(4)
N2 Nb1 N1 C1 10.6(19)
C18 Nb1 N1 C1 -85.7(19)
O1 Nb1 N1 C1 110.7(19)
N3 Nb1 N1 C1 -161.0(18)
N1 Nb1 N2 C5 -22(6)
C18 Nb1 N2 C5 79(6)
O1 Nb1 N2 C5 -126(6)
N3 Nb1 N2 C5 148(6)
N1 Nb1 N3 C20 96.5(3)
N2 Nb1 N3 C20 -74.1(3)
C18 Nb1 N3 C20 4.4(3)
O1 Nb1 N3 C20 -164.7(3)
N1 Nb1 N3 C22 -82.7(4)
N2 Nb1 N3 C22 106.6(4)
C18 Nb1 N3 C22 -174.9(4)
O1 Nb1 N3 C22 16.1(3)
Nb1 N1 C1 C2 -68(2)
Nb1 N1 C1 C4 170.9(17)
Nb1 N1 C1 C3 52(2)
Nb1 N2 C5 C6 40(6)
Nb1 N2 C5 C10 -143(5)
N2 C5 C6 C7 177.4(5)
C10 C5 C6 C7 0.8(8)
N2 C5 C6 C11 -5.6(8)
C10 C5 C6 C11 177.8(6)
C5 C6 C7 C8 -0.2(9)
C11 C6 C7 C8 -177.1(6)
C6 C7 C8 C9 0.5(10)
C7 C8 C9 C10 -1.6(9)
C8 C9 C10 C5 2.2(8)
C8 C9 C10 C14 178.9(6)
N2 C5 C10 C9 -178.5(5)
C6 C5 C10 C9 -1.8(7)
N2 C5 C10 C14 4.8(7)
C6 C5 C10 C14 -178.5(5)
C7 C6 C11 C13 -44.8(10)
C5 C6 C11 C13 138.3(8)
C7 C6 C11 C12 75.3(7)
C5 C6 C11 C12 -101.6(6)
C9 C10 C14 C16 42.5(8)
C5 C10 C14 C16 -140.9(6)
C9 C10 C14 C15 -84.9(7)
C5 C10 C14 C15 91.7(6)
N1 Nb1 C18 C19 -119.6(4)
N2 Nb1 C18 C19 122.8(4)
O1 Nb1 C18 C19 20.4(7)
N3 Nb1 C18 C19 -5.6(4)
N1 Nb1 C18 C17 62.3(5)
N2 Nb1 C18 C17 -55.3(5)
O1 Nb1 C18 C17 -157.7(4)
N3 Nb1 C18 C17 176.3(5)
C17 C18 C19 C20 -175.4(5)
Nb1 C18 C19 C20 6.4(6)
C22 N3 C20 C19 176.6(4)
Nb1 N3 C20 C19 -2.7(5)
C22 N3 C20 C21 -4.6(6)
Nb1 N3 C20 C21 176.1(4)
C18 C19 C20 N3 -2.3(7)
C18 C19 C20 C21 178.8(5)
C20 N3 C22 C27 90.7(5)
Nb1 N3 C22 C27 -90.1(4)
C20 N3 C22 C23 -93.6(5)
Nb1 N3 C22 C23 85.6(4)
C27 C22 C23 C24 0.6(7)
N3 C22 C23 C24 -175.0(4)
C27 C22 C23 C28 179.4(5)
N3 C22 C23 C28 3.7(7)
C22 C23 C24 C25 -0.9(7)
C28 C23 C24 C25 -179.6(5)
C23 C24 C25 C26 0.3(7)
C24 C25 C26 C27 0.5(7)
C23 C22 C27 C26 0.2(7)
N3 C22 C27 C26 175.7(4)
C23 C22 C27 C31 178.4(5)
N3 C22 C27 C31 -6.0(7)
C25 C26 C27 C22 -0.8(7)
C25 C26 C27 C31 -179.0(5)
C24 C23 C28 C29 36.8(7)
C22 C23 C28 C29 -141.9(5)
C24 C23 C28 C30 -86.2(7)
C22 C23 C28 C30 95.1(6)
C22 C27 C31 C33 125.4(5)
C26 C27 C31 C33 -56.5(7)
C22 C27 C31 C32 -112.6(6)
C26 C27 C31 C32 65.6(7)
C37 O1 C34 C35 12.9(6)
Nb1 O1 C34 C35 -128.8(4)
O1 C34 C35 C36A 14.1(14)
O1 C34 C35 C36 -27.8(11)
C36A C35 C36 C37 -66.1(16)
C34 C35 C36 C37 34.5(18)
C34 C35 C36A C37 -34.0(19)
C36 C35 C36A C37 54.3(12)
C35 C36 C37 O1 -28.6(19)
C35 C36 C37 C36A 56.5(17)
C34 O1 C37 C36 11.0(16)
Nb1 O1 C37 C36 156.2(15)
C34 O1 C37 C36A -32.9(14)
Nb1 O1 C37 C36A 112.3(13)
C35 C36A C37 C36 -65.4(19)
C35 C36A C37 O1 41.4(19)

loop_
_platon_squeeze_void_nr
_platon_squeeze_void_average_x
_platon_squeeze_void_average_y
_platon_squeeze_void_average_z
_platon_squeeze_void_volume
_platon_squeeze_void_count_electrons
_platon_squeeze_void_content
1 0.001 0.250 1.000 309 68 ' '
2 -0.041 0.750 0.500 309 67 ' '
3 0.229 0.677 0.157 7 0 ' '
4 0.271 0.323 0.657 7 0 ' '
5 0.729 0.823 0.843 7 0 ' '
6 0.771 0.177 0.343 7 0 ' '
